data_7117816
loop_
_publ_author_name
'Sabrina I. Kallane'
'Thomas Braun'
'Michael Teltewskoi'
'Beatrice Braun'
'Roy Herrmann'
'Reik Laubenstein'

_publ_section_title
;
 Remarkable reactivity of a rhodium(I) boryl complex towards CO2 and CS2:
 isolation of a carbido complex
;
_journal_name_full Chem.Commun.
_journal_page_first 14613
_journal_paper_doi 10.1039/C5cc05606C
_journal_volume 51
_journal_year 2015
_chemical_formula_moiety 'C19 H42 B O4 P2 Rh, C6 H13 B O3'
_chemical_formula_sum 'C25 H55 B2 O7 P2 Rh'
_chemical_formula_weight 654.16
_chemical_name_systematic 2xHOBpin
_chemical_properties_physical Air-sensitive
_space_group_crystal_system monoclinic
_space_group_IT_number 14
_space_group_name_Hall '-P 2yn'
_space_group_name_H-M_alt 'P 1 21/n 1'
_symmetry_space_group_name_Hall '-P 2yn'
_symmetry_space_group_name_H-M 'P 1 21/n 1'
_atom_sites_solution_hydrogens geom
_audit_creation_method SHELXL-2013
_audit_update_record
;
2015-06-03 deposited with the CCDC.
2015-08-12 downloaded from the CCDC.
;
_cell_angle_alpha 90
_cell_angle_beta 93.209(2)
_cell_angle_gamma 90
_cell_formula_units_Z 4
_cell_length_a 10.9348(7)
_cell_length_b 25.1626(17)
_cell_length_c 12.1658(8)
_cell_measurement_reflns_used 8094
_cell_measurement_temperature 100(2)
_cell_measurement_theta_max 25.41
_cell_measurement_theta_min 2.33
_cell_volume 3342.1(4)
_computing_cell_refinement 'Bruker SAINT'
_computing_data_collection 'Bruker APEX2'
_computing_data_reduction 'Bruker SAINT'
_computing_structure_refinement 'SHELXL-2013 (Sheldrick 2013)'
_computing_structure_solution 'SHELXS-97 (Sheldrick 2008)'
_diffrn_ambient_temperature 100(2)
_diffrn_measured_fraction_theta_full 0.999
_diffrn_measured_fraction_theta_max 0.997
_diffrn_measurement_device_type 'Bruker D8 VENTURE'
_diffrn_measurement_method '\f and \w scans'
_diffrn_radiation_type MoK\a
_diffrn_radiation_wavelength 0.71073
_diffrn_reflns_av_R_equivalents 0.0401
_diffrn_reflns_av_unetI/netI 0.0143
_diffrn_reflns_laue_measured_fraction_full 0.999
_diffrn_reflns_laue_measured_fraction_max 0.997
_diffrn_reflns_limit_h_max 13
_diffrn_reflns_limit_h_min -13
_diffrn_reflns_limit_k_max 30
_diffrn_reflns_limit_k_min -30
_diffrn_reflns_limit_l_max 14
_diffrn_reflns_limit_l_min -14
_diffrn_reflns_number 92665
_diffrn_reflns_point_group_measured_fraction_full 0.999
_diffrn_reflns_point_group_measured_fraction_max 0.997
_diffrn_reflns_theta_full 25.242
_diffrn_reflns_theta_max 25.416
_diffrn_reflns_theta_min 2.331
_exptl_absorpt_coefficient_mu 0.643
_exptl_absorpt_correction_type multi-scan
_exptl_absorpt_process_details 'Bruker APEX2'
_exptl_crystal_colour yellow
_exptl_crystal_density_diffrn 1.300
_exptl_crystal_description fragment
_exptl_crystal_F_000 1384
_exptl_crystal_size_max 0.460
_exptl_crystal_size_mid 0.180
_exptl_crystal_size_min 0.120
_exptl_transmission_factor_max 0.7452
_exptl_transmission_factor_min 0.6352
_refine_diff_density_max 0.475
_refine_diff_density_min -0.543
_refine_diff_density_rms 0.060
_refine_ls_extinction_coef .
_refine_ls_extinction_method none
_refine_ls_goodness_of_fit_ref 1.052
_refine_ls_hydrogen_treatment constr
_refine_ls_matrix_type full
_refine_ls_number_parameters 466
_refine_ls_number_reflns 6154
_refine_ls_number_restraints 0
_refine_ls_restrained_S_all 1.052
_refine_ls_R_factor_all 0.0243
_refine_ls_R_factor_gt 0.0232
_refine_ls_shift/su_max 0.003
_refine_ls_shift/su_mean 0.000
_refine_ls_structure_factor_coef Fsqd
_refine_ls_weighting_details 'w=1/[\s^2^(Fo^2^)+(0.0316P)^2^+2.7471P] where P=(Fo^2^+2Fc^2^)/3'
_refine_ls_weighting_scheme calc
_refine_ls_wR_factor_gt 0.0597
_refine_ls_wR_factor_ref 0.0606
_reflns_Friedel_coverage 0.000
_reflns_friedel_fraction_full .
_reflns_friedel_fraction_max .
_reflns_number_gt 5917
_reflns_number_total 6154
_reflns_threshold_expression 'I > 2\s(I)'
_cod_data_source_file c5cc05606c2.cif
_cod_data_source_block sk301
_cod_database_code 7117816
_shelx_space_group_comment
;
The symmetry employed for this shelxl refinement is uniquely defined
by the following loop, which should always be used as a source of
symmetry information in preference to the above space-group names.
They are only intended as comments.
;
_shelx_estimated_absorpt_t_min 0.756
_shelx_estimated_absorpt_t_max 0.927
_shelxl_version_number 2013-4

loop_
_space_group_symop_operation_xyz
'x, y, z'
'-x+1/2, y+1/2, -z+1/2'
'-x, -y, -z'
'x-1/2, -y-1/2, z-1/2'

loop_
_atom_site_label
_atom_site_type_symbol
_atom_site_fract_x
_atom_site_fract_y
_atom_site_fract_z
_atom_site_U_iso_or_equiv
_atom_site_adp_type
_atom_site_occupancy
_atom_site_site_symmetry_order
_atom_site_calc_flag
_atom_site_refinement_flags_posn
_atom_site_refinement_flags_adp
_atom_site_refinement_flags_occupancy
_atom_site_disorder_assembly
_atom_site_disorder_group
Rh1 Rh 0.44939(2) 0.38339(2) 0.12556(2) 0.01178(5) Uani 1 1 d . . . . .
P1 P 0.61733(4) 0.41378(2) 0.23170(3) 0.01310(9) Uani 1 1 d . . . . .
P2 P 0.27449(4) 0.35344(2) 0.02749(3) 0.01491(9) Uani 1 1 d . . . . .
O1 O 0.41918(10) 0.33709(4) 0.26141(9) 0.0161(2) Uani 1 1 d . . . . .
O3 O 0.35226(15) 0.32411(6) 0.44330(11) 0.0342(3) Uani 1 1 d . . . . .
O4 O 0.50966(12) 0.44595(5) -0.06936(10) 0.0239(3) Uani 1 1 d . . . . .
O5 O 0.30174(11) 0.20979(5) 0.23676(11) 0.0230(3) Uani 1 1 d . . . . .
O6 O 0.45392(12) 0.14830(5) 0.26528(14) 0.0360(4) Uani 1 1 d . . . . .
O7 O 0.51154(11) 0.23945(5) 0.25656(10) 0.0215(3) Uani 1 1 d . . . . .
H7 H 0.4779 0.2692 0.2468 0.032 Uiso 1 1 calc R U . . .
B1 B 0.34568(17) 0.34828(8) 0.34114(16) 0.0185(4) Uani 1 1 d . . . . .
B2 B 0.42593(18) 0.20149(8) 0.25344(16) 0.0192(4) Uani 1 1 d . . . . .
C1 C 0.71534(16) 0.36018(7) 0.28675(14) 0.0201(4) Uani 1 1 d . . . . .
H1A H 0.7799 0.3753 0.3378 0.024 Uiso 1 1 calc R U . . .
H1B H 0.6658 0.3354 0.3291 0.024 Uiso 1 1 calc R U . . .
C2 C 0.7752(2) 0.32962(9) 0.19573(17) 0.0350(5) Uani 1 1 d . . . . .
H2A H 0.7115 0.3146 0.1450 0.052 Uiso 1 1 calc R U . . .
H2B H 0.8256 0.3008 0.2283 0.052 Uiso 1 1 calc R U . . .
H2C H 0.8269 0.3538 0.1554 0.052 Uiso 1 1 calc R U . . .
C3 C 0.72094(15) 0.46013(7) 0.16740(14) 0.0192(3) Uani 1 1 d . . . . .
H3A H 0.7481 0.4435 0.0991 0.023 Uiso 1 1 calc R U . . .
H3B H 0.6738 0.4924 0.1457 0.023 Uiso 1 1 calc R U . . .
C4 C 0.83479(17) 0.47731(8) 0.23705(16) 0.0266(4) Uani 1 1 d . . . . .
H4A H 0.8100 0.4933 0.3058 0.040 Uiso 1 1 calc R U . . .
H4B H 0.8809 0.5034 0.1961 0.040 Uiso 1 1 calc R U . . .
H4C H 0.8865 0.4462 0.2540 0.040 Uiso 1 1 calc R U . . .
C5 C 0.57234(15) 0.44796(7) 0.35611(13) 0.0180(3) Uani 1 1 d . . . . .
H5A H 0.5346 0.4220 0.4050 0.022 Uiso 1 1 calc R U . . .
H5B H 0.6465 0.4624 0.3959 0.022 Uiso 1 1 calc R U . . .
C6 C 0.48198(18) 0.49321(8) 0.33105(16) 0.0275(4) Uani 1 1 d . . . . .
H6A H 0.5198 0.5197 0.2848 0.041 Uiso 1 1 calc R U . . .
H6B H 0.4601 0.5098 0.4001 0.041 Uiso 1 1 calc R U . . .
H6C H 0.4080 0.4791 0.2922 0.041 Uiso 1 1 calc R U . . .
C7 C 0.17114(15) 0.31386(7) 0.10611(14) 0.0180(3) Uani 1 1 d . . . . .
H7A H 0.2186 0.2843 0.1411 0.022 Uiso 1 1 calc R U . . .
H7B H 0.1415 0.3363 0.1659 0.022 Uiso 1 1 calc R U . . .
C8 C 0.05966(16) 0.29032(8) 0.04186(15) 0.0244(4) Uani 1 1 d . . . . .
H8A H 0.0126 0.3189 0.0048 0.037 Uiso 1 1 calc R U . . .
H8B H 0.0079 0.2718 0.0928 0.037 Uiso 1 1 calc R U . . .
H8C H 0.0871 0.2651 -0.0131 0.037 Uiso 1 1 calc R U . . .
C9 C 0.3067(2) 0.31260(10) -0.09150(17) 0.0401(6) Uani 1 1 d . . . . .
H9A H 0.2286 0.3015 -0.1298 0.048 Uiso 1 1 calc R U . . .
H9B H 0.3529 0.3339 -0.1436 0.048 Uiso 1 1 calc R U . . .
C10 C 0.3805(2) 0.26366(12) -0.0576(3) 0.0687(10) Uani 1 1 d . . . . .
H10A H 0.4524 0.2743 -0.0110 0.103 Uiso 1 1 calc R U . . .
H10B H 0.4071 0.2455 -0.1234 0.103 Uiso 1 1 calc R U . . .
H10C H 0.3296 0.2396 -0.0163 0.103 Uiso 1 1 calc R U . . .
C11 C 0.18097(19) 0.40668(8) -0.0334(2) 0.0370(5) Uani 1 1 d . . . . .
H11A H 0.2287 0.4260 -0.0874 0.044 Uiso 1 1 calc R U . . .
H11B H 0.1082 0.3911 -0.0734 0.044 Uiso 1 1 calc R U . . .
C12 C 0.1395(2) 0.44533(10) 0.0515(3) 0.0605(8) Uani 1 1 d . . . . .
H12A H 0.0840 0.4273 0.0998 0.091 Uiso 1 1 calc R U . . .
H12B H 0.0967 0.4751 0.0144 0.091 Uiso 1 1 calc R U . . .
H12C H 0.2109 0.4587 0.0953 0.091 Uiso 1 1 calc R U . . .
O2A O 0.2598(7) 0.39438(19) 0.3326(6) 0.0155(10) Uani 0.511(3) 1 d . . P A 1
C13A C 0.1804(10) 0.3892(4) 0.4230(8) 0.0158(16) Uani 0.511(3) 1 d . . P A 1
C14A C 0.2599(4) 0.3565(2) 0.5094(4) 0.0187(10) Uani 0.511(3) 1 d . . P A 1
C15A C 0.1907(4) 0.31945(16) 0.5817(3) 0.0300(10) Uani 0.511(3) 1 d . . P A 1
H15A H 0.1349 0.3401 0.6253 0.045 Uiso 0.511(3) 1 calc R U P A 1
H15B H 0.2489 0.3002 0.6312 0.045 Uiso 0.511(3) 1 calc R U P A 1
H15C H 0.1435 0.2940 0.5355 0.045 Uiso 0.511(3) 1 calc R U P A 1
C16A C 0.3467(3) 0.39174(18) 0.5817(3) 0.0311(10) Uani 0.511(3) 1 d . . P A 1
H16A H 0.2990 0.4126 0.6321 0.047 Uiso 0.511(3) 1 calc R U P A 1
H16B H 0.3914 0.4157 0.5348 0.047 Uiso 0.511(3) 1 calc R U P A 1
H16C H 0.4051 0.3692 0.6244 0.047 Uiso 0.511(3) 1 calc R U P A 1
C17A C 0.0668(3) 0.35855(18) 0.3813(4) 0.0250(9) Uani 0.511(3) 1 d . . P A 1
H17A H 0.0300 0.3761 0.3155 0.037 Uiso 0.511(3) 1 calc R U P A 1
H17B H 0.0074 0.3577 0.4387 0.037 Uiso 0.511(3) 1 calc R U P A 1
H17C H 0.0899 0.3221 0.3628 0.037 Uiso 0.511(3) 1 calc R U P A 1
C18A C 0.1459(4) 0.44483(15) 0.4609(3) 0.0291(9) Uani 0.511(3) 1 d . . P A 1
H18A H 0.2205 0.4658 0.4762 0.044 Uiso 0.511(3) 1 calc R U P A 1
H18B H 0.1006 0.4421 0.5280 0.044 Uiso 0.511(3) 1 calc R U P A 1
H18C H 0.0945 0.4622 0.4030 0.044 Uiso 0.511(3) 1 calc R U P A 1
O2B O 0.2457(8) 0.3769(2) 0.3380(7) 0.0212(12) Uani 0.489(3) 1 d . . P A -2
C13B C 0.2005(10) 0.3793(5) 0.4487(8) 0.016(2) Uani 0.489(3) 1 d . . P A -2
C14B C 0.2571(4) 0.3288(2) 0.5035(4) 0.0201(10) Uani 0.489(3) 1 d . . P A -2
C15B C 0.2852(4) 0.33339(19) 0.6260(3) 0.0325(11) Uani 0.489(3) 1 d . . P A -2
H15D H 0.3230 0.3004 0.6537 0.049 Uiso 0.489(3) 1 calc R U P A -2
H15E H 0.2091 0.3397 0.6629 0.049 Uiso 0.489(3) 1 calc R U P A -2
H15F H 0.3417 0.3631 0.6410 0.049 Uiso 0.489(3) 1 calc R U P A -2
C16B C 0.1831(5) 0.27853(18) 0.4791(4) 0.0385(11) Uani 0.489(3) 1 d . . P A -2
H16D H 0.1604 0.2767 0.4001 0.058 Uiso 0.489(3) 1 calc R U P A -2
H16E H 0.1088 0.2791 0.5205 0.058 Uiso 0.489(3) 1 calc R U P A -2
H16F H 0.2324 0.2474 0.5008 0.058 Uiso 0.489(3) 1 calc R U P A -2
C17B C 0.0602(4) 0.3783(3) 0.4364(5) 0.0450(14) Uani 0.489(3) 1 d . . P A -2
H17D H 0.0303 0.4126 0.4075 0.067 Uiso 0.489(3) 1 calc R U P A -2
H17E H 0.0271 0.3719 0.5084 0.067 Uiso 0.489(3) 1 calc R U P A -2
H17F H 0.0336 0.3499 0.3854 0.067 Uiso 0.489(3) 1 calc R U P A -2
C18B C 0.2465(5) 0.43055(17) 0.5012(4) 0.0362(12) Uani 0.489(3) 1 d . . P A -2
H18D H 0.3362 0.4300 0.5086 0.054 Uiso 0.489(3) 1 calc R U P A -2
H18E H 0.2138 0.4342 0.5742 0.054 Uiso 0.489(3) 1 calc R U P A -2
H18F H 0.2194 0.4607 0.4549 0.054 Uiso 0.489(3) 1 calc R U P A -2
C18 C 0.48591(14) 0.42181(6) 0.00750(14) 0.0155(3) Uani 1 1 d . . . . .
C19 C 0.34076(17) 0.11886(7) 0.26148(17) 0.0238(4) Uani 1 1 d . . . . .
C20A C 0.2439(4) 0.15607(19) 0.2171(4) 0.0184(10) Uani 0.511(4) 1 d . . P B 1
C21A C 0.3339(4) 0.0767(2) 0.3395(5) 0.0457(14) Uani 0.511(4) 1 d . . P B 1
H21A H 0.3984 0.0507 0.3276 0.068 Uiso 0.511(4) 1 calc R U P B 1
H21B H 0.2536 0.0594 0.3302 0.068 Uiso 0.511(4) 1 calc R U P B 1
H21C H 0.3448 0.0911 0.4142 0.068 Uiso 0.511(4) 1 calc R U P B 1
C22A C 0.3419(6) 0.0996(2) 0.1416(5) 0.0592(18) Uani 0.511(4) 1 d . . P B 1
H22A H 0.4136 0.0769 0.1330 0.089 Uiso 0.511(4) 1 calc R U P B 1
H22B H 0.3457 0.1303 0.0924 0.089 Uiso 0.511(4) 1 calc R U P B 1
H22C H 0.2672 0.0793 0.1229 0.089 Uiso 0.511(4) 1 calc R U P B 1
C23A C 0.1238(4) 0.15520(17) 0.2746(4) 0.0268(9) Uani 0.511(4) 1 d . . P B 1
H23A H 0.1395 0.1639 0.3526 0.040 Uiso 0.511(4) 1 calc R U P B 1
H23B H 0.0872 0.1197 0.2678 0.040 Uiso 0.511(4) 1 calc R U P B 1
H23C H 0.0675 0.1814 0.2403 0.040 Uiso 0.511(4) 1 calc R U P B 1
C24A C 0.2187(3) 0.15139(15) 0.0933(3) 0.0254(9) Uani 0.511(4) 1 d . . P B 1
H24A H 0.1699 0.1819 0.0665 0.038 Uiso 0.511(4) 1 calc R U P B 1
H24B H 0.1735 0.1185 0.0764 0.038 Uiso 0.511(4) 1 calc R U P B 1
H24C H 0.2965 0.1508 0.0570 0.038 Uiso 0.511(4) 1 calc R U P B 1
C20B C 0.2391(4) 0.1648(2) 0.2682(6) 0.0251(11) Uani 0.489(4) 1 d . . P B -2
C21B C 0.3303(4) 0.1056(2) 0.3872(4) 0.0281(10) Uani 0.489(4) 1 d . . P B -2
H21D H 0.4015 0.0846 0.4137 0.042 Uiso 0.489(4) 1 calc R U P B -2
H21E H 0.2553 0.0852 0.3968 0.042 Uiso 0.489(4) 1 calc R U P B -2
H21F H 0.3276 0.1387 0.4294 0.042 Uiso 0.489(4) 1 calc R U P B -2
C22B C 0.3494(4) 0.06436(15) 0.2014(4) 0.0280(10) Uani 0.489(4) 1 d . . P B -2
H22D H 0.3657 0.0704 0.1240 0.042 Uiso 0.489(4) 1 calc R U P B -2
H22E H 0.2719 0.0451 0.2059 0.042 Uiso 0.489(4) 1 calc R U P B -2
H22F H 0.4161 0.0433 0.2367 0.042 Uiso 0.489(4) 1 calc R U P B -2
C23B C 0.1221(5) 0.1575(2) 0.1998(7) 0.0569(19) Uani 0.489(4) 1 d . . P B -2
H23D H 0.0721 0.1897 0.2036 0.085 Uiso 0.489(4) 1 calc R U P B -2
H23E H 0.0769 0.1272 0.2279 0.085 Uiso 0.489(4) 1 calc R U P B -2
H23F H 0.1406 0.1508 0.1232 0.085 Uiso 0.489(4) 1 calc R U P B -2
C24B C 0.2102(5) 0.1740(2) 0.3899(4) 0.0459(14) Uani 0.489(4) 1 d . . P B -2
H24D H 0.2868 0.1788 0.4345 0.069 Uiso 0.489(4) 1 calc R U P B -2
H24E H 0.1662 0.1431 0.4170 0.069 Uiso 0.489(4) 1 calc R U P B -2
H24F H 0.1592 0.2058 0.3953 0.069 Uiso 0.489(4) 1 calc R U P B -2

loop_
_atom_site_aniso_label
_atom_site_aniso_U_11
_atom_site_aniso_U_22
_atom_site_aniso_U_33
_atom_site_aniso_U_23
_atom_site_aniso_U_13
_atom_site_aniso_U_12
Rh1 0.01019(8) 0.01399(8) 0.01096(8) 0.00013(4) -0.00107(5) -0.00006(4)
P1 0.01077(19) 0.0160(2) 0.0123(2) 0.00007(15) -0.00152(15) -0.00016(15)
P2 0.0129(2) 0.0182(2) 0.0132(2) 0.00073(16) -0.00301(15) -0.00175(16)
O1 0.0156(6) 0.0185(6) 0.0142(6) 0.0012(4) 0.0002(4) -0.0017(4)
O3 0.0567(10) 0.0300(7) 0.0171(7) 0.0042(6) 0.0123(6) 0.0007(7)
O4 0.0256(7) 0.0274(7) 0.0188(6) 0.0077(5) 0.0020(5) -0.0001(5)
O5 0.0155(6) 0.0216(6) 0.0312(7) 0.0024(5) -0.0042(5) -0.0012(5)
O6 0.0123(6) 0.0245(7) 0.0706(11) 0.0191(7) -0.0039(6) -0.0033(5)
O7 0.0149(6) 0.0211(6) 0.0286(7) 0.0048(5) 0.0011(5) -0.0007(5)
B1 0.0152(9) 0.0241(10) 0.0159(9) -0.0016(7) -0.0019(7) -0.0080(8)
B2 0.0162(9) 0.0250(10) 0.0164(9) 0.0050(8) 0.0018(7) 0.0001(8)
C1 0.0181(8) 0.0216(9) 0.0200(9) 0.0021(7) -0.0044(7) 0.0037(7)
C2 0.0377(12) 0.0348(11) 0.0319(11) -0.0047(9) -0.0025(9) 0.0192(9)
C3 0.0125(8) 0.0249(9) 0.0201(9) 0.0037(7) -0.0012(6) -0.0032(7)
C4 0.0190(9) 0.0313(10) 0.0288(10) 0.0032(8) -0.0040(7) -0.0079(8)
C5 0.0174(8) 0.0222(9) 0.0141(8) -0.0033(7) -0.0009(6) -0.0013(7)
C6 0.0322(10) 0.0271(10) 0.0232(10) -0.0046(8) 0.0016(8) 0.0082(8)
C7 0.0142(8) 0.0228(8) 0.0169(8) 0.0017(7) -0.0009(6) -0.0012(7)
C8 0.0163(9) 0.0301(10) 0.0262(9) 0.0030(8) -0.0034(7) -0.0048(7)
C9 0.0308(11) 0.0680(16) 0.0223(10) -0.0228(10) 0.0092(8) -0.0257(11)
C10 0.0326(13) 0.0719(19) 0.103(2) -0.0676(19) 0.0121(14) 0.0020(13)
C11 0.0238(10) 0.0308(11) 0.0538(14) 0.0217(10) -0.0202(9) -0.0071(8)
C12 0.0374(14) 0.0322(13) 0.110(3) 0.0025(14) -0.0166(14) 0.0172(11)
O2A 0.0165(18) 0.016(3) 0.0146(17) 0.003(2) 0.0029(12) 0.002(2)
C13A 0.015(3) 0.020(4) 0.012(4) 0.004(3) -0.005(3) 0.004(2)
C14A 0.015(2) 0.025(3) 0.017(2) 0.003(2) 0.0057(16) 0.003(2)
C15A 0.033(2) 0.035(2) 0.023(2) 0.0081(16) 0.0087(17) -0.0003(17)
C16A 0.0177(19) 0.056(3) 0.0196(19) -0.0048(17) -0.0013(14) -0.0057(17)
C17A 0.0172(19) 0.039(2) 0.019(2) -0.0091(18) 0.0016(16) 0.0002(16)
C18A 0.033(2) 0.0252(19) 0.030(2) -0.0055(15) 0.0099(16) 0.0061(16)
O2B 0.025(3) 0.026(3) 0.0128(17) 0.005(3) 0.0017(15) 0.009(3)
C13B 0.013(4) 0.027(5) 0.008(5) 0.001(3) 0.002(3) 0.005(3)
C14B 0.021(2) 0.026(3) 0.014(2) 0.003(2) 0.0022(15) 0.003(2)
C15B 0.033(2) 0.048(3) 0.016(2) 0.0047(18) 0.0037(17) 0.0057(19)
C16B 0.050(3) 0.035(2) 0.032(2) -0.0018(19) 0.015(2) -0.014(2)
C17B 0.019(2) 0.082(4) 0.034(3) 0.007(3) 0.002(2) 0.015(2)
C18B 0.054(3) 0.030(2) 0.026(2) -0.0061(17) 0.016(2) 0.001(2)
C18 0.0102(7) 0.0175(8) 0.0186(8) -0.0037(7) -0.0025(6) 0.0017(6)
C19 0.0155(9) 0.0234(10) 0.0326(11) -0.0007(7) 0.0025(7) -0.0055(7)
C20A 0.017(2) 0.017(2) 0.022(2) -0.0037(19) 0.0006(19) -0.0041(14)
C21A 0.030(2) 0.033(3) 0.074(4) 0.024(3) -0.004(2) -0.003(2)
C22A 0.066(4) 0.045(3) 0.069(4) -0.028(3) 0.034(3) -0.028(3)
C23A 0.0171(19) 0.028(2) 0.034(2) 0.0010(19) -0.0038(18) 0.0002(15)
C24A 0.027(2) 0.030(2) 0.0181(18) -0.0003(14) -0.0061(14) -0.0008(15)
C20B 0.013(2) 0.017(2) 0.045(4) 0.007(2) 0.000(3) 0.0008(16)
C21B 0.018(2) 0.038(3) 0.028(2) 0.014(2) -0.0079(16) -0.0088(19)
C22B 0.021(2) 0.0164(19) 0.046(3) -0.0006(18) 0.0014(17) -0.0013(15)
C23B 0.030(3) 0.039(3) 0.098(6) 0.026(3) -0.030(3) -0.014(2)
C24B 0.038(3) 0.044(3) 0.059(3) -0.011(2) 0.029(2) -0.013(2)

loop_
_atom_type_symbol
_atom_type_description
_atom_type_scat_dispersion_real
_atom_type_scat_dispersion_imag
_atom_type_scat_source
C C 0.0033 0.0016 'International Tables Vol C Tables 4.2.6.8 and 6.1.1.4'
H H 0.0000 0.0000 'International Tables Vol C Tables 4.2.6.8 and 6.1.1.4'
B B 0.0013 0.0007 'International Tables Vol C Tables 4.2.6.8 and 6.1.1.4'
O O 0.0106 0.0060 'International Tables Vol C Tables 4.2.6.8 and 6.1.1.4'
P P 0.1023 0.0942 'International Tables Vol C Tables 4.2.6.8 and 6.1.1.4'
Rh Rh -1.1178 0.9187 'International Tables Vol C Tables 4.2.6.8 and 6.1.1.4'

loop_
_geom_angle_atom_site_label_1
_geom_angle_atom_site_label_2
_geom_angle_atom_site_label_3
_geom_angle
_geom_angle_site_symmetry_1
_geom_angle_site_symmetry_3
C18 Rh1 O1 176.13(6) . .
C18 Rh1 P1 93.63(5) . .
O1 Rh1 P1 84.11(3) . .
C18 Rh1 P2 88.70(5) . .
O1 Rh1 P2 93.68(3) . .
P1 Rh1 P2 176.838(15) . .
C1 P1 C3 105.22(8) . .
C1 P1 C5 102.89(8) . .
C3 P1 C5 104.78(8) . .
C1 P1 Rh1 113.04(6) . .
C3 P1 Rh1 117.55(6) . .
C5 P1 Rh1 112.00(6) . .
C7 P2 C11 105.43(9) . .
C7 P2 C9 105.19(9) . .
C11 P2 C9 102.77(12) . .
C7 P2 Rh1 115.20(6) . .
C11 P2 Rh1 113.49(7) . .
C9 P2 Rh1 113.58(7) . .
B1 O1 Rh1 126.69(11) . .
C14B O3 B1 117.4(3) . .
B1 O3 C14A 103.4(2) . .
B2 O5 C20B 109.5(2) . .
B2 O5 C20A 106.8(2) . .
B2 O6 C19 108.09(14) . .
B2 O7 H7 109.5 . .
O2B B1 O1 129.5(4) . .
O2B B1 O3 105.7(4) . .
O1 B1 O3 124.20(17) . .
O1 B1 O2A 121.3(3) . .
O3 B1 O2A 113.9(3) . .
O7 B2 O5 125.37(17) . .
O7 B2 O6 122.67(16) . .
O5 B2 O6 111.96(16) . .
C2 C1 P1 111.89(13) . .
C2 C1 H1A 109.2 . .
P1 C1 H1A 109.2 . .
C2 C1 H1B 109.2 . .
P1 C1 H1B 109.2 . .
H1A C1 H1B 107.9 . .
C1 C2 H2A 109.5 . .
C1 C2 H2B 109.5 . .
H2A C2 H2B 109.5 . .
C1 C2 H2C 109.5 . .
H2A C2 H2C 109.5 . .
H2B C2 H2C 109.5 . .
C4 C3 P1 116.58(12) . .
C4 C3 H3A 108.1 . .
P1 C3 H3A 108.1 . .
C4 C3 H3B 108.1 . .
P1 C3 H3B 108.1 . .
H3A C3 H3B 107.3 . .
C3 C4 H4A 109.5 . .
C3 C4 H4B 109.5 . .
H4A C4 H4B 109.5 . .
C3 C4 H4C 109.5 . .
H4A C4 H4C 109.5 . .
H4B C4 H4C 109.5 . .
C6 C5 P1 112.70(12) . .
C6 C5 H5A 109.1 . .
P1 C5 H5A 109.1 . .
C6 C5 H5B 109.1 . .
P1 C5 H5B 109.1 . .
H5A C5 H5B 107.8 . .
C5 C6 H6A 109.5 . .
C5 C6 H6B 109.5 . .
H6A C6 H6B 109.5 . .
C5 C6 H6C 109.5 . .
H6A C6 H6C 109.5 . .
H6B C6 H6C 109.5 . .
C8 C7 P2 116.38(12) . .
C8 C7 H7A 108.2 . .
P2 C7 H7A 108.2 . .
C8 C7 H7B 108.2 . .
P2 C7 H7B 108.2 . .
H7A C7 H7B 107.3 . .
C7 C8 H8A 109.5 . .
C7 C8 H8B 109.5 . .
H8A C8 H8B 109.5 . .
C7 C8 H8C 109.5 . .
H8A C8 H8C 109.5 . .
H8B C8 H8C 109.5 . .
C10 C9 P2 111.39(17) . .
C10 C9 H9A 109.4 . .
P2 C9 H9A 109.4 . .
C10 C9 H9B 109.4 . .
P2 C9 H9B 109.4 . .
H9A C9 H9B 108.0 . .
C9 C10 H10A 109.5 . .
C9 C10 H10B 109.5 . .
H10A C10 H10B 109.5 . .
C9 C10 H10C 109.5 . .
H10A C10 H10C 109.5 . .
H10B C10 H10C 109.5 . .
C12 C11 P2 112.37(16) . .
C12 C11 H11A 109.1 . .
P2 C11 H11A 109.1 . .
C12 C11 H11B 109.1 . .
P2 C11 H11B 109.1 . .
H11A C11 H11B 107.9 . .
C11 C12 H12A 109.5 . .
C11 C12 H12B 109.5 . .
H12A C12 H12B 109.5 . .
C11 C12 H12C 109.5 . .
H12A C12 H12C 109.5 . .
H12B C12 H12C 109.5 . .
C13A O2A B1 106.2(5) . .
O2A C13A C18A 108.5(7) . .
O2A C13A C17A 107.7(8) . .
C18A C13A C17A 110.7(7) . .
O2A C13A C14A 103.0(7) . .
C18A C13A C14A 114.7(8) . .
C17A C13A C14A 111.7(7) . .
C15A C14A C16A 109.6(4) . .
C15A C14A O3 109.7(4) . .
C16A C14A O3 101.5(3) . .
C15A C14A C13A 116.0(5) . .
C16A C14A C13A 112.6(6) . .
O3 C14A C13A 106.3(5) . .
C14A C15A H15A 109.5 . .
C14A C15A H15B 109.5 . .
H15A C15A H15B 109.5 . .
C14A C15A H15C 109.5 . .
H15A C15A H15C 109.5 . .
H15B C15A H15C 109.5 . .
C14A C16A H16A 109.5 . .
C14A C16A H16B 109.5 . .
H16A C16A H16B 109.5 . .
C14A C16A H16C 109.5 . .
H16A C16A H16C 109.5 . .
H16B C16A H16C 109.5 . .
C13A C17A H17A 109.5 . .
C13A C17A H17B 109.5 . .
H17A C17A H17B 109.5 . .
C13A C17A H17C 109.5 . .
H17A C17A H17C 109.5 . .
H17B C17A H17C 109.5 . .
C13A C18A H18A 109.5 . .
C13A C18A H18B 109.5 . .
H18A C18A H18B 109.5 . .
C13A C18A H18C 109.5 . .
H18A C18A H18C 109.5 . .
H18B C18A H18C 109.5 . .
B1 O2B C13B 108.7(6) . .
O2B C13B C18B 107.6(8) . .
O2B C13B C17B 107.3(7) . .
C18B C13B C17B 111.2(8) . .
O2B C13B C14B 102.5(7) . .
C18B C13B C14B 113.7(7) . .
C17B C13B C14B 113.7(8) . .
O3 C14B C15B 115.8(4) . .
O3 C14B C16B 104.2(4) . .
C15B C14B C16B 109.5(4) . .
O3 C14B C13B 98.2(5) . .
C15B C14B C13B 114.6(6) . .
C16B C14B C13B 113.8(6) . .
C14B C15B H15D 109.5 . .
C14B C15B H15E 109.5 . .
H15D C15B H15E 109.5 . .
C14B C15B H15F 109.5 . .
H15D C15B H15F 109.5 . .
H15E C15B H15F 109.5 . .
C14B C16B H16D 109.5 . .
C14B C16B H16E 109.5 . .
H16D C16B H16E 109.5 . .
C14B C16B H16F 109.5 . .
H16D C16B H16F 109.5 . .
H16E C16B H16F 109.5 . .
C13B C17B H17D 109.5 . .
C13B C17B H17E 109.5 . .
H17D C17B H17E 109.5 . .
C13B C17B H17F 109.5 . .
H17D C17B H17F 109.5 . .
H17E C17B H17F 109.5 . .
C13B C18B H18D 109.5 . .
C13B C18B H18E 109.5 . .
H18D C18B H18E 109.5 . .
C13B C18B H18F 109.5 . .
H18D C18B H18F 109.5 . .
H18E C18B H18F 109.5 . .
O4 C18 Rh1 179.09(15) . .
C21A C19 O6 116.0(3) . .
C21A C19 C20A 130.1(3) . .
O6 C19 C20A 106.3(2) . .
C21A C19 C22A 113.6(4) . .
O6 C19 C22A 98.0(2) . .
C20A C19 C22A 84.1(4) . .
O6 C19 C22B 113.1(2) . .
O6 C19 C21B 100.8(2) . .
C22B C19 C21B 106.1(3) . .
O6 C19 C20B 102.9(2) . .
C22B C19 C20B 135.7(3) . .
C21B C19 C20B 90.9(3) . .
C19 C20A O5 102.8(3) . .
C19 C20A C24A 113.3(4) . .
O5 C20A C24A 106.2(3) . .
C19 C20A C23A 116.0(4) . .
O5 C20A C23A 107.8(3) . .
C24A C20A C23A 110.0(4) . .
C19 C20A C22A 48.9(3) . .
O5 C20A C22A 118.2(3) . .
C24A C20A C22A 64.5(3) . .
C23A C20A C22A 133.5(4) . .
C19 C21A H21A 109.5 . .
C19 C21A H21B 109.5 . .
H21A C21A H21B 109.5 . .
C19 C21A H21C 109.5 . .
H21A C21A H21C 109.5 . .
H21B C21A H21C 109.5 . .
C19 C22A C20A 47.0(2) . .
C19 C22A H22A 109.5 . .
C20A C22A H22A 154.3 . .
C19 C22A H22B 109.5 . .
C20A C22A H22B 76.4 . .
H22A C22A H22B 109.5 . .
C19 C22A H22C 109.5 . .
C20A C22A H22C 90.9 . .
H22A C22A H22C 109.5 . .
H22B C22A H22C 109.5 . .
C20A C23A H23A 109.5 . .
C20A C23A H23B 109.5 . .
H23A C23A H23B 109.5 . .
C20A C23A H23C 109.5 . .
H23A C23A H23C 109.5 . .
H23B C23A H23C 109.5 . .
C20A C24A H24A 109.5 . .
C20A C24A H24B 109.5 . .
H24A C24A H24B 109.5 . .
C20A C24A H24C 109.5 . .
H24A C24A H24C 109.5 . .
H24B C24A H24C 109.5 . .
O5 C20B C23B 111.5(4) . .
O5 C20B C24B 105.8(4) . .
C23B C20B C24B 109.6(5) . .
O5 C20B C19 102.7(3) . .
C23B C20B C19 117.1(5) . .
C24B C20B C19 109.5(4) . .
C19 C21B H21D 109.5 . .
C19 C21B H21E 109.5 . .
H21D C21B H21E 109.5 . .
C19 C21B H21F 109.5 . .
H21D C21B H21F 109.5 . .
H21E C21B H21F 109.5 . .
C19 C22B H22D 109.5 . .
C19 C22B H22E 109.5 . .
H22D C22B H22E 109.5 . .
C19 C22B H22F 109.5 . .
H22D C22B H22F 109.5 . .
H22E C22B H22F 109.5 . .
C20B C23B H23D 109.5 . .
C20B C23B H23E 109.5 . .
H23D C23B H23E 109.5 . .
C20B C23B H23F 109.5 . .
H23D C23B H23F 109.5 . .
H23E C23B H23F 109.5 . .
C20B C24B H24D 109.5 . .
C20B C24B H24E 109.5 . .
H24D C24B H24E 109.5 . .
C20B C24B H24F 109.5 . .
H24D C24B H24F 109.5 . .
H24E C24B H24F 109.5 . .

loop_
_geom_bond_atom_site_label_1
_geom_bond_atom_site_label_2
_geom_bond_distance
_geom_bond_site_symmetry_2
Rh1 C18 1.7948(17) .
Rh1 O1 2.0638(11) .
Rh1 P1 2.3150(4) .
Rh1 P2 2.3224(4) .
P1 C1 1.8264(17) .
P1 C3 1.8317(17) .
P1 C5 1.8318(17) .
P2 C7 1.8180(17) .
P2 C11 1.8176(19) .
P2 C9 1.826(2) .
O1 B1 1.324(2) .
O3 C14B 1.311(5) .
O3 B1 1.382(2) .
O3 C14A 1.556(5) .
O4 C18 1.157(2) .
O5 B2 1.378(2) .
O5 C20B 1.387(5) .
O5 C20A 1.506(5) .
O6 B2 1.379(2) .
O6 C19 1.441(2) .
O7 B2 1.337(2) .
O7 H7 0.8400 .
B1 O2B 1.308(9) .
B1 O2A 1.492(7) .
C1 C2 1.525(3) .
C1 H1A 0.9900 .
C1 H1B 0.9900 .
C2 H2A 0.9800 .
C2 H2B 0.9800 .
C2 H2C 0.9800 .
C3 C4 1.529(2) .
C3 H3A 0.9900 .
C3 H3B 0.9900 .
C4 H4A 0.9800 .
C4 H4B 0.9800 .
C4 H4C 0.9800 .
C5 C6 1.527(2) .
C5 H5A 0.9900 .
C5 H5B 0.9900 .
C6 H6A 0.9800 .
C6 H6B 0.9800 .
C6 H6C 0.9800 .
C7 C8 1.530(2) .
C7 H7A 0.9900 .
C7 H7B 0.9900 .
C8 H8A 0.9800 .
C8 H8B 0.9800 .
C8 H8C 0.9800 .
C9 C10 1.517(4) .
C9 H9A 0.9900 .
C9 H9B 0.9900 .
C10 H10A 0.9800 .
C10 H10B 0.9800 .
C10 H10C 0.9800 .
C11 C12 1.506(4) .
C11 H11A 0.9900 .
C11 H11B 0.9900 .
C12 H12A 0.9800 .
C12 H12B 0.9800 .
C12 H12C 0.9800 .
O2A C13A 1.445(14) .
C13A C18A 1.527(12) .
C13A C17A 1.526(13) .
C13A C14A 1.561(7) .
C14A C15A 1.514(6) .
C14A C16A 1.538(6) .
C15A H15A 0.9800 .
C15A H15B 0.9800 .
C15A H15C 0.9800 .
C16A H16A 0.9800 .
C16A H16B 0.9800 .
C16A H16C 0.9800 .
C17A H17A 0.9800 .
C17A H17B 0.9800 .
C17A H17C 0.9800 .
C18A H18A 0.9800 .
C18A H18B 0.9800 .
C18A H18C 0.9800 .
O2B C13B 1.461(13) .
C13B C18B 1.512(13) .
C13B C17B 1.533(12) .
C13B C14B 1.549(9) .
C14B C15B 1.509(6) .
C14B C16B 1.522(7) .
C15B H15D 0.9800 .
C15B H15E 0.9800 .
C15B H15F 0.9800 .
C16B H16D 0.9800 .
C16B H16E 0.9800 .
C16B H16F 0.9800 .
C17B H17D 0.9800 .
C17B H17E 0.9800 .
C17B H17F 0.9800 .
C18B H18D 0.9800 .
C18B H18E 0.9800 .
C18B H18F 0.9800 .
C19 C21A 1.428(5) .
C19 C20A 1.492(5) .
C19 C22A 1.538(6) .
C19 C22B 1.559(4) .
C19 C21B 1.576(5) .
C19 C20B 1.609(5) .
C20A C24A 1.520(6) .
C20A C23A 1.522(6) .
C20A C22A 2.030(8) .
C21A H21A 0.9800 .
C21A H21B 0.9800 .
C21A H21C 0.9800 .
C22A H22A 0.9800 .
C22A H22B 0.9800 .
C22A H22C 0.9800 .
C23A H23A 0.9800 .
C23A H23B 0.9800 .
C23A H23C 0.9800 .
C24A H24A 0.9800 .
C24A H24B 0.9800 .
C24A H24C 0.9800 .
C20B C23B 1.498(8) .
C20B C24B 1.549(8) .
C21B H21D 0.9800 .
C21B H21E 0.9800 .
C21B H21F 0.9800 .
C22B H22D 0.9800 .
C22B H22E 0.9800 .
C22B H22F 0.9800 .
C23B H23D 0.9800 .
C23B H23E 0.9800 .
C23B H23F 0.9800 .
C24B H24D 0.9800 .
C24B H24E 0.9800 .
C24B H24F 0.9800 .

loop_
_geom_torsion_atom_site_label_1
_geom_torsion_atom_site_label_2
_geom_torsion_atom_site_label_3
_geom_torsion_atom_site_label_4
_geom_torsion
_geom_torsion_site_symmetry_1
_geom_torsion_site_symmetry_2
_geom_torsion_site_symmetry_3
_geom_torsion_site_symmetry_4
Rh1 O1 B1 O2B 28.5(4) . . . .
Rh1 O1 B1 O3 -161.85(13) . . . .
Rh1 O1 B1 O2A 9.0(4) . . . .
C14B O3 B1 O2B 8.5(4) . . . .
C14A O3 B1 O2B -15.8(4) . . . .
C14B O3 B1 O1 -163.2(3) . . . .
C14A O3 B1 O1 172.5(2) . . . .
C14B O3 B1 O2A 25.3(4) . . . .
C14A O3 B1 O2A 1.1(4) . . . .
C20B O5 B2 O7 -163.7(3) . . . .
C20A O5 B2 O7 168.9(3) . . . .
C20B O5 B2 O6 17.2(4) . . . .
C20A O5 B2 O6 -10.1(3) . . . .
C19 O6 B2 O7 178.11(17) . . . .
C19 O6 B2 O5 -2.8(2) . . . .
C3 P1 C1 C2 -64.35(16) . . . .
C5 P1 C1 C2 -173.82(14) . . . .
Rh1 P1 C1 C2 65.18(15) . . . .
C1 P1 C3 C4 -49.99(16) . . . .
C5 P1 C3 C4 58.12(15) . . . .
Rh1 P1 C3 C4 -176.81(12) . . . .
C1 P1 C5 C6 -176.44(13) . . . .
C3 P1 C5 C6 73.75(14) . . . .
Rh1 P1 C5 C6 -54.74(14) . . . .
C11 P2 C7 C8 58.20(16) . . . .
C9 P2 C7 C8 -50.00(16) . . . .
Rh1 P2 C7 C8 -175.87(11) . . . .
C7 P2 C9 C10 -67.30(17) . . . .
C11 P2 C9 C10 -177.43(16) . . . .
Rh1 P2 C9 C10 59.56(17) . . . .
C7 P2 C11 C12 68.42(18) . . . .
C9 P2 C11 C12 178.37(17) . . . .
Rh1 P2 C11 C12 -58.55(18) . . . .
O2B B1 O2A C13A 47.4(19) . . . .
O1 B1 O2A C13A 170.3(5) . . . .
O3 B1 O2A C13A -18.0(7) . . . .
B1 O2A C13A C18A 147.4(5) . . . .
B1 O2A C13A C17A -92.6(6) . . . .
B1 O2A C13A C14A 25.5(9) . . . .
C14B O3 C14A C15A 15.6(5) . . . .
B1 O3 C14A C15A 141.1(3) . . . .
C14B O3 C14A C16A 131.5(8) . . . .
B1 O3 C14A C16A -103.0(3) . . . .
C14B O3 C14A C13A -110.6(10) . . . .
B1 O3 C14A C13A 14.9(6) . . . .
O2A C13A C14A C15A -147.7(6) . . . .
C18A C13A C14A C15A 94.6(8) . . . .
C17A C13A C14A C15A -32.4(10) . . . .
O2A C13A C14A C16A 84.9(8) . . . .
C18A C13A C14A C16A -32.8(9) . . . .
C17A C13A C14A C16A -159.7(6) . . . .
O2A C13A C14A O3 -25.4(8) . . . .
C18A C13A C14A O3 -143.1(6) . . . .
C17A C13A C14A O3 89.9(8) . . . .
O1 B1 O2B C13B -177.5(6) . . . .
O3 B1 O2B C13B 11.3(7) . . . .
O2A B1 O2B C13B -109(2) . . . .
B1 O2B C13B C18B 96.5(6) . . . .
B1 O2B C13B C17B -143.6(6) . . . .
B1 O2B C13B C14B -23.6(9) . . . .
B1 O3 C14B C15B -144.6(4) . . . .
C14A O3 C14B C15B -81.5(8) . . . .
B1 O3 C14B C16B 95.1(4) . . . .
C14A O3 C14B C16B 158.2(9) . . . .
B1 O3 C14B C13B -22.1(6) . . . .
C14A O3 C14B C13B 41.0(6) . . . .
O2B C13B C14B O3 25.9(8) . . . .
C18B C13B C14B O3 -90.0(7) . . . .
C17B C13B C14B O3 141.3(7) . . . .
O2B C13B C14B C15B 149.2(6) . . . .
C18B C13B C14B C15B 33.4(9) . . . .
C17B C13B C14B C15B -95.3(8) . . . .
O2B C13B C14B C16B -83.7(8) . . . .
C18B C13B C14B C16B 160.5(6) . . . .
C17B C13B C14B C16B 31.8(9) . . . .
B2 O6 C19 C21A -138.0(4) . . . .
B2 O6 C19 C20A 14.7(3) . . . .
B2 O6 C19 C22A 100.8(3) . . . .
B2 O6 C19 C22B 143.4(2) . . . .
B2 O6 C19 C21B -103.7(3) . . . .
B2 O6 C19 C20B -10.3(3) . . . .
C21A C19 C20A O5 127.6(4) . . . .
O6 C19 C20A O5 -19.7(3) . . . .
C22A C19 C20A O5 -116.4(3) . . . .
C22B C19 C20A O5 -146.6(3) . . . .
C21B C19 C20A O5 90.0(3) . . . .
C20B C19 C20A O5 65.7(7) . . . .
C21A C19 C20A C24A -118.3(5) . . . .
O6 C19 C20A C24A 94.4(3) . . . .
C22A C19 C20A C24A -2.2(4) . . . .
C22B C19 C20A C24A -32.4(4) . . . .
C21B C19 C20A C24A -155.8(3) . . . .
C20B C19 C20A C24A 179.8(10) . . . .
C21A C19 C20A C23A 10.3(7) . . . .
O6 C19 C20A C23A -137.0(3) . . . .
C22A C19 C20A C23A 126.3(4) . . . .
C22B C19 C20A C23A 96.1(4) . . . .
C21B C19 C20A C23A -27.3(5) . . . .
C20B C19 C20A C23A -51.6(7) . . . .
C21A C19 C20A C22A -116.0(5) . . . .
O6 C19 C20A C22A 96.7(2) . . . .
C22B C19 C20A C22A -30.2(3) . . . .
C21B C19 C20A C22A -153.6(3) . . . .
C20B C19 C20A C22A -177.9(8) . . . .
B2 O5 C20A C19 18.2(3) . . . .
C20B O5 C20A C19 -81.9(8) . . . .
B2 O5 C20A C24A -101.0(3) . . . .
C20B O5 C20A C24A 158.9(10) . . . .
B2 O5 C20A C23A 141.2(3) . . . .
C20B O5 C20A C23A 41.1(6) . . . .
B2 O5 C20A C22A -31.8(4) . . . .
C20B O5 C20A C22A -131.8(9) . . . .
C21A C19 C22A C20A 131.4(3) . . . .
O6 C19 C22A C20A -105.6(2) . . . .
C22B C19 C22A C20A 139.0(4) . . . .
C21B C19 C22A C20A 127.2(6) . . . .
C20B C19 C22A C20A 0.9(3) . . . .
B2 O5 C20B C23B -148.2(5) . . . .
C20A O5 C20B C23B -59.6(8) . . . .
B2 O5 C20B C24B 92.8(4) . . . .
C20A O5 C20B C24B -178.6(10) . . . .
B2 O5 C20B C19 -22.1(4) . . . .
C20A O5 C20B C19 66.6(7) . . . .
C21A C19 C20B O5 147.3(4) . . . .
O6 C19 C20B O5 19.6(4) . . . .
C20A C19 C20B O5 -81.4(8) . . . .
C22A C19 C20B O5 -83.5(4) . . . .
C22B C19 C20B O5 -124.7(4) . . . .
C21B C19 C20B O5 120.9(4) . . . .
C21A C19 C20B C23B -90.2(7) . . . .
O6 C19 C20B C23B 142.1(5) . . . .
C20A C19 C20B C23B 41.1(7) . . . .
C22A C19 C20B C23B 38.9(6) . . . .
C22B C19 C20B C23B -2.2(8) . . . .
C21B C19 C20B C23B -116.6(5) . . . .
C21A C19 C20B C24B 35.2(5) . . . .
O6 C19 C20B C24B -92.5(3) . . . .
C20A C19 C20B C24B 166.6(10) . . . .
C22A C19 C20B C24B 164.4(4) . . . .
C22B C19 C20B C24B 123.2(4) . . . .
C21B C19 C20B C24B 8.8(4) . . . .
